data_1565317
loop_
_publ_author_name
'Shen, Yanling'
'Lei, Ning'
'Lu, Cong'
'Xi, Dailin'
'Geng, Xinxin'
'Tao, Pan'
'Su, Zhishan'
'Zheng, Ke'

_publ_section_title
;
 Construction of sterically congested oxindole derivatives via
 visible-light-induced radical-coupling
;
_journal_name_full 'Chemical Science'
_journal_paper_doi 10.1039/D1SC05273J
_journal_year 2021
_chemical_formula_moiety '2(C27 H19 F9 O2)'
_chemical_formula_sum 'C54 H38 F18 O4'
_chemical_formula_weight 1092.84
_space_group_crystal_system triclinic
_space_group_IT_number 2
_space_group_name_Hall '-P 1'
_space_group_name_H-M_alt 'P -1'
_atom_sites_solution_hydrogens geom
_atom_sites_solution_primary dual
_atom_sites_solution_secondary difmap
_audit_creation_method SHELXL-2018/3
_audit_update_record
;
2021-07-14 deposited with the CCDC.	2021-11-03 downloaded from the CCDC.
;
_cell_angle_alpha 88.653(4)
_cell_angle_beta 83.266(4)
_cell_angle_gamma 75.151(4)
_cell_formula_units_Z 2
_cell_length_a 10.1083(13)
_cell_length_b 12.4572(16)
_cell_length_c 19.624(2)
_cell_measurement_reflns_used 9521
_cell_measurement_temperature 173(2)
_cell_measurement_theta_max 25.27
_cell_measurement_theta_min 2.45
_cell_volume 2372.0(5)
_computing_cell_refinement 'Bruker SAINT'
_computing_data_collection 'Bruker APEX3'
_computing_data_reduction 'Bruker SAINT'
_computing_molecular_graphics 'Bruker SHELXTL'
_computing_publication_material 'Bruker SHELXTL'
_computing_structure_refinement 'SHELXL-2018/3 (Sheldrick, 2018)'
_computing_structure_solution 'SHELXT (Sheldrick 2008)'
_diffrn_ambient_temperature 173(2)
_diffrn_measured_fraction_theta_full 0.998
_diffrn_measured_fraction_theta_max 0.997
_diffrn_measurement_device_type 'Bruker D8 Venture Photon II'
_diffrn_measurement_method '\f and \w scans'
_diffrn_radiation_type MoK\a
_diffrn_radiation_wavelength 0.71073
_diffrn_reflns_av_R_equivalents 0.0367
_diffrn_reflns_av_unetI/netI 0.0270
_diffrn_reflns_Laue_measured_fraction_full 0.998
_diffrn_reflns_Laue_measured_fraction_max 0.997
_diffrn_reflns_limit_h_max 12
_diffrn_reflns_limit_h_min -12
_diffrn_reflns_limit_k_max 15
_diffrn_reflns_limit_k_min -15
_diffrn_reflns_limit_l_max 23
_diffrn_reflns_limit_l_min -23
_diffrn_reflns_number 48795
_diffrn_reflns_point_group_measured_fraction_full 0.998
_diffrn_reflns_point_group_measured_fraction_max 0.997
_diffrn_reflns_theta_full 25.242
_diffrn_reflns_theta_max 25.390
_diffrn_reflns_theta_min 2.234
_exptl_absorpt_coefficient_mu 0.143
_exptl_absorpt_correction_T_max 0.9933
_exptl_absorpt_correction_T_min 0.9323
_exptl_absorpt_correction_type numerical
_exptl_absorpt_process_details 'SADABS (Krause et al., 2015)'
_exptl_crystal_colour colourless
_exptl_crystal_density_diffrn 1.530
_exptl_crystal_description block
_exptl_crystal_F_000 1112
_exptl_crystal_recrystallization_method 'Re-crystallisation from solvent: DCM, PE'
_exptl_crystal_size_max 0.479
_exptl_crystal_size_mid 0.338
_exptl_crystal_size_min 0.276
_refine_diff_density_max 0.664
_refine_diff_density_min -0.688
_refine_diff_density_rms 0.051
_refine_ls_extinction_method none
_refine_ls_goodness_of_fit_ref 1.037
_refine_ls_hydrogen_treatment constr
_refine_ls_matrix_type full
_refine_ls_number_parameters 751
_refine_ls_number_reflns 8696
_refine_ls_number_restraints 28
_refine_ls_restrained_S_all 1.113
_refine_ls_R_factor_all 0.0706
_refine_ls_R_factor_gt 0.0531
_refine_ls_shift/su_max 0.006
_refine_ls_shift/su_mean 0.000
_refine_ls_structure_factor_coef Fsqd
_refine_ls_weighting_details 'w=1/[\s^2^(Fo^2^)+(0.0573P)^2^+2.2819P] where P=(Fo^2^+2Fc^2^)/3'
_refine_ls_weighting_scheme calc
_refine_ls_wR_factor_gt 0.1286
_refine_ls_wR_factor_ref 0.1433
_reflns_Friedel_coverage 0.000
_reflns_number_gt 6756
_reflns_number_total 8696
_reflns_threshold_expression 'I > 2\s(I)'
_cod_data_source_file d1sc05273j2.cif
_cod_data_source_block zhk010
_cod_database_code 1565317
_shelx_shelxl_version_number 2018/3
_shelx_space_group_comment
; 
The symmetry employed for this shelxl refinement is uniquely defined 
by the following loop, which should always be used as a source of 
symmetry information in preference to the above space-group names. 
They are only intended as comments. 
;
_shelx_estimated_absorpt_t_min 0.934
_shelx_estimated_absorpt_t_max 0.961

loop_
_space_group_symop_operation_xyz
'x, y, z'
'-x, -y, -z'

loop_
_atom_site_label
_atom_site_type_symbol
_atom_site_fract_x
_atom_site_fract_y
_atom_site_fract_z
_atom_site_U_iso_or_equiv
_atom_site_adp_type
_atom_site_occupancy
_atom_site_site_symmetry_order
_atom_site_calc_flag
_atom_site_refinement_flags_posn
_atom_site_refinement_flags_adp
_atom_site_refinement_flags_occupancy
_atom_site_disorder_assembly
_atom_site_disorder_group
F1A F 0.94415(17) 0.50615(14) 0.11599(9) 0.0618(5) Uani 1 1 d . . . . .
F2A F 0.7913(2) 0.52342(13) 0.20432(8) 0.0731(6) Uani 1 1 d . . . . .
F3A F 0.7977(3) 0.35686(13) 0.12407(9) 0.0793(7) Uani 1 1 d . . . . .
F4A F 0.6044(2) 0.48530(15) 0.12956(10) 0.0726(6) Uani 1 1 d . . . . .
F5A F 0.8703(2) 0.46670(19) -0.00229(9) 0.0745(6) Uani 1 1 d . . . . .
F6A F 0.6558(2) 0.55234(16) 0.00692(10) 0.0768(6) Uani 1 1 d . . . . .
F7A F 0.8158(2) 0.27041(17) -0.00276(11) 0.0755(6) Uani 1 1 d . . . . .
F8A F 0.6011(2) 0.3416(2) 0.02484(13) 0.0943(8) Uani 1 1 d . . . . .
F9A F 0.7014(3) 0.3787(2) -0.07144(11) 0.0900(7) Uani 1 1 d . . . . .
O1A O 0.8823(2) 0.96326(16) 0.05519(10) 0.0494(5) Uani 1 1 d . . . . .
O2A O 0.8362(2) 0.81884(17) 0.00756(9) 0.0486(5) Uani 1 1 d . . . . .
C1A C 0.8213(3) 0.8767(2) 0.05674(14) 0.0400(6) Uani 1 1 d . . . . .
C2A C 0.7391(2) 0.8711(2) 0.12832(12) 0.0325(5) Uani 1 1 d . . . . .
C3A C 0.7810(3) 0.9598(2) 0.16662(13) 0.0370(6) Uani 1 1 d . . . . .
C4A C 0.8610(3) 1.0099(2) 0.12079(15) 0.0447(6) Uani 1 1 d . . . . .
C5A C 0.9175(3) 1.0936(3) 0.13636(18) 0.0570(8) Uani 1 1 d . . . . .
H5A H 0.970646 1.125888 0.102670 0.068 Uiso 1 1 calc R U . . .
C6A C 0.8927(4) 1.1284(3) 0.2039(2) 0.0648(9) Uani 1 1 d . . . . .
H6A H 0.930233 1.185944 0.217535 0.078 Uiso 1 1 calc R U . . .
C7A C 0.8139(4) 1.0808(2) 0.25245(17) 0.0588(8) Uani 1 1 d . . . . .
H7A H 0.798767 1.106214 0.298670 0.071 Uiso 1 1 calc R U . . .
C8A C 0.7566(3) 0.9964(2) 0.23438(14) 0.0457(6) Uani 1 1 d . . . . .
H8A H 0.702074 0.964640 0.267679 0.055 Uiso 1 1 calc R U . . .
C11A C 0.5847(2) 0.90446(19) 0.11816(12) 0.0320(5) Uani 1 1 d . . . . .
C12A C 0.5379(3) 0.8698(2) 0.06058(13) 0.0394(6) Uani 1 1 d . . . . .
H12A H 0.601868 0.824771 0.026835 0.047 Uiso 1 1 calc R U . . .
C13A C 0.3992(3) 0.9001(2) 0.05190(16) 0.0490(7) Uani 1 1 d . . . . .
H13A H 0.369381 0.875944 0.012142 0.059 Uiso 1 1 calc R U . . .
C14A C 0.3043(3) 0.9645(2) 0.09995(17) 0.0521(7) Uani 1 1 d . . . . .
H14A H 0.209168 0.984085 0.093977 0.062 Uiso 1 1 calc R U . . .
C15A C 0.3487(3) 1.0002(2) 0.15692(16) 0.0503(7) Uani 1 1 d . . . . .
H15A H 0.283855 1.045357 0.190308 0.060 Uiso 1 1 calc R U . . .
C16A C 0.4874(3) 0.9710(2) 0.16597(14) 0.0407(6) Uani 1 1 d . . . . .
H16A H 0.516445 0.996700 0.205443 0.049 Uiso 1 1 calc R U . . .
C21A C 0.9527(2) 0.7249(2) 0.15213(13) 0.0399(6) Uani 1 1 d . . . . .
H21A H 0.990575 0.656224 0.176348 0.060 Uiso 1 1 calc R U . . .
H21B H 0.980072 0.786518 0.171690 0.060 Uiso 1 1 calc R U . . .
H21C H 0.988168 0.716349 0.103368 0.060 Uiso 1 1 calc R U . . .
C22A C 0.7947(2) 0.74948(19) 0.15995(11) 0.0307(5) Uani 1 1 d . . . . .
C23A C 0.7347(2) 0.74802(18) 0.23564(11) 0.0278(5) Uani 1 1 d . . . . .
C24A C 0.8180(2) 0.7379(2) 0.28817(12) 0.0342(5) Uani 1 1 d . . . . .
H24A H 0.913226 0.734080 0.277272 0.041 Uiso 1 1 calc R U . . .
C25A C 0.7645(3) 0.7333(2) 0.35620(12) 0.0403(6) Uani 1 1 d . . . . .
H25A H 0.823462 0.725010 0.391345 0.048 Uiso 1 1 calc R U . . .
C26A C 0.6263(3) 0.7406(2) 0.37309(13) 0.0422(6) Uani 1 1 d . . . . .
H26A H 0.589602 0.738260 0.419776 0.051 Uiso 1 1 calc R U . . .
C27A C 0.5416(3) 0.7514(2) 0.32177(12) 0.0377(6) Uani 1 1 d . . . . .
H27A H 0.445997 0.757207 0.333162 0.045 Uiso 1 1 calc R U . . .
C28A C 0.5954(2) 0.75369(19) 0.25383(12) 0.0307(5) Uani 1 1 d . . . . .
H28A H 0.536430 0.759246 0.218875 0.037 Uiso 1 1 calc R U . . .
C31A C 0.7503(2) 0.66325(19) 0.11841(11) 0.0329(5) Uani 1 1 d . . . . .
H31A H 0.648377 0.680324 0.124735 0.039 Uiso 1 1 calc R U . . .
H31B H 0.778853 0.673149 0.069159 0.039 Uiso 1 1 calc R U . . .
C32A C 0.8060(3) 0.5424(2) 0.13596(13) 0.0443(6) Uani 1 1 d . . . . .
C33A C 0.7378(3) 0.4613(2) 0.10441(14) 0.0473(7) Uani 1 1 d . . . . .
C34A C 0.7459(3) 0.4609(2) 0.02586(14) 0.0480(7) Uani 1 1 d . . . . .
C35A C 0.7149(3) 0.3599(3) -0.00664(16) 0.0551(8) Uani 1 1 d . . . . .
F1X F 0.1542(4) 0.1817(2) 0.30682(11) 0.0543(7) Uani 0.783(4) 1 d D . P A 1
F2X F 0.02056(19) 0.22794(17) 0.40144(16) 0.0510(7) Uani 0.783(4) 1 d D . P A 1
F1Y F 0.2504(14) 0.1336(7) 0.3193(4) 0.067(3) Uani 0.217(4) 1 d D . P A 2
F2Y F 0.0383(11) 0.2241(8) 0.3473(7) 0.072(3) Uani 0.217(4) 1 d D . P A 2
F3B F 0.1349(2) 0.01926(15) 0.39371(10) 0.0755(6) Uani 1 1 d D . . . .
F4X F 0.3463(2) 0.04651(18) 0.36954(13) 0.0561(7) Uani 0.783(4) 1 d D . P A 1
F5X F 0.1192(3) 0.1382(2) 0.51587(13) 0.0644(8) Uani 0.783(4) 1 d D . P A 1
F4Y F 0.0565(8) 0.1687(6) 0.4792(5) 0.048(2) Uani 0.217(4) 1 d D . P A 2
F5Y F 0.3747(10) -0.0059(12) 0.4152(6) 0.099(4) Uani 0.217(4) 1 d D . P A 2
F6B F 0.33537(19) 0.12741(14) 0.49160(9) 0.0605(5) Uani 1 1 d D . . . .
F7B F 0.1734(3) -0.0861(2) 0.51271(15) 0.1080(9) Uani 1 1 d D . . . .
F8X F 0.3770(3) -0.1013(2) 0.47612(16) 0.0937(11) Uani 0.783(4) 1 d D . P A 1
F8Y F 0.1267(13) 0.0403(11) 0.5668(6) 0.208(12) Uani 0.217(4) 1 d D . P A 2
F9B F 0.3140(4) -0.0379(3) 0.57041(16) 0.1413(14) Uani 1 1 d D . . . .
O1B O 0.12818(17) 0.64647(13) 0.43303(8) 0.0357(4) Uani 1 1 d . . . . .
O2B O 0.15267(17) 0.48688(14) 0.48980(8) 0.0364(4) Uani 1 1 d . . . . .
C1B C 0.1777(2) 0.53295(19) 0.43770(12) 0.0300(5) Uani 1 1 d . . . . .
C2B C 0.2638(2) 0.48485(18) 0.36951(11) 0.0261(5) Uani 1 1 d . . . . .
C3B C 0.2412(2) 0.58922(18) 0.32569(12) 0.0289(5) Uani 1 1 d . . . . .
C4B C 0.2818(2) 0.6103(2) 0.25749(12) 0.0328(5) Uani 1 1 d . . . . .
H4B H 0.332036 0.551397 0.227475 0.039 Uiso 1 1 calc R U . . .
C5B C 0.2474(3) 0.7193(2) 0.23402(13) 0.0378(6) Uani 1 1 d . . . . .
H5B H 0.275753 0.734552 0.187719 0.045 Uiso 1 1 calc R U . . .
C6B C 0.1726(3) 0.8058(2) 0.27712(15) 0.0422(6) Uani 1 1 d . . . . .
H6B H 0.150709 0.879406 0.259971 0.051 Uiso 1 1 calc R U . . .
C7B C 0.1295(3) 0.7863(2) 0.34461(14) 0.0394(6) Uani 1 1 d . . . . .
H7B H 0.077271 0.844788 0.374454 0.047 Uiso 1 1 calc R U . . .
C8B C 0.1658(2) 0.67805(19) 0.36651(12) 0.0328(5) Uani 1 1 d . . . . .
C11B C 0.4155(2) 0.44458(18) 0.38495(11) 0.0267(5) Uani 1 1 d . . . . .
C12B C 0.4490(2) 0.39020(19) 0.44608(12) 0.0313(5) Uani 1 1 d . . . . .
H12B H 0.377707 0.376769 0.478540 0.038 Uiso 1 1 calc R U . . .
C13B C 0.5843(3) 0.3556(2) 0.46012(13) 0.0366(6) Uani 1 1 d . . . . .
H13B H 0.604707 0.318749 0.501992 0.044 Uiso 1 1 calc R U . . .
C14B C 0.6896(3) 0.3741(2) 0.41400(14) 0.0411(6) Uani 1 1 d . . . . .
H14B H 0.782533 0.350040 0.423677 0.049 Uiso 1 1 calc R U . . .
C15B C 0.6582(3) 0.4280(2) 0.35364(14) 0.0455(7) Uani 1 1 d . . . . .
H15B H 0.730216 0.440862 0.321396 0.055 Uiso 1 1 calc R U . . .
C16B C 0.5227(2) 0.4638(2) 0.33933(13) 0.0367(6) Uani 1 1 d . . . . .
H16B H 0.502960 0.501991 0.297764 0.044 Uiso 1 1 calc R U . . .
C21B C 0.0421(2) 0.4459(2) 0.34307(12) 0.0326(5) Uani 1 1 d . . . . .
H21D H -0.001017 0.395840 0.321098 0.049 Uiso 1 1 calc R U . . .
H21E H 0.026846 0.516748 0.318657 0.049 Uiso 1 1 calc R U . . .
H21F H 0.001292 0.458796 0.390932 0.049 Uiso 1 1 calc R U . . .
C22B C 0.1977(2) 0.39294(18) 0.34076(11) 0.0271(5) Uani 1 1 d . . . . .
C23B C 0.2653(2) 0.35707(18) 0.26758(11) 0.0279(5) Uani 1 1 d . . . . .
C24B C 0.1898(3) 0.3801(2) 0.21161(12) 0.0356(5) Uani 1 1 d . . . . .
H24B H 0.096993 0.423209 0.218084 0.043 Uiso 1 1 calc R U . . .
C25B C 0.2486(3) 0.3408(2) 0.14643(13) 0.0447(6) Uani 1 1 d . . . . .
H25B H 0.195027 0.355775 0.109018 0.054 Uiso 1 1 calc R U . . .
C26B C 0.3835(3) 0.2805(2) 0.13566(13) 0.0462(7) Uani 1 1 d . . . . .
H26B H 0.423066 0.253491 0.091048 0.055 Uiso 1 1 calc R U . . .
C27B C 0.4614(3) 0.2593(2) 0.19015(13) 0.0409(6) Uani 1 1 d . . . . .
H27B H 0.555579 0.219368 0.182722 0.049 Uiso 1 1 calc R U . . .
C28B C 0.4026(2) 0.29594(19) 0.25548(12) 0.0322(5) Uani 1 1 d . . . . .
H28B H 0.456555 0.279295 0.292723 0.039 Uiso 1 1 calc R U . . .
C31B C 0.2236(2) 0.29032(18) 0.38848(11) 0.0294(5) Uani 1 1 d . . . . .
H31C H 0.324385 0.258188 0.386069 0.035 Uiso 1 1 calc R U . . .
H31D H 0.190566 0.316388 0.436224 0.035 Uiso 1 1 calc R U . . .
C32B C 0.1581(3) 0.1992(2) 0.37393(13) 0.0375(6) Uani 1 1 d D . . . .
C33X C 0.2200(4) 0.0859(3) 0.40377(19) 0.0380(9) Uani 0.783(4) 1 d D . P A 1
C34X C 0.2356(5) 0.0799(4) 0.4807(2) 0.0412(12) Uani 0.783(4) 1 d D . P A 1
C33Y C 0.1516(13) 0.1114(8) 0.4291(5) 0.041(3) Uani 0.217(4) 1 d D . P A 2
C34Y C 0.2787(13) 0.0522(14) 0.4635(9) 0.047(5) Uani 0.217(4) 1 d D . P A 2
C35B C 0.2669(4) -0.0343(3) 0.51365(18) 0.0602(8) Uani 1 1 d D . . . .

loop_
_atom_site_aniso_label
_atom_site_aniso_U_11
_atom_site_aniso_U_22
_atom_site_aniso_U_33
_atom_site_aniso_U_23
_atom_site_aniso_U_13
_atom_site_aniso_U_12
F1A 0.0515(10) 0.0533(10) 0.0711(11) -0.0138(8) -0.0249(9) 0.0129(8)
F2A 0.1406(19) 0.0387(9) 0.0316(8) 0.0065(7) -0.0150(10) -0.0061(10)
F3A 0.145(2) 0.0304(9) 0.0563(11) 0.0075(8) -0.0120(12) -0.0122(10)
F4A 0.0777(13) 0.0591(11) 0.0796(13) -0.0192(9) 0.0364(11) -0.0332(10)
F5A 0.0753(13) 0.1135(16) 0.0489(10) -0.0195(10) 0.0175(9) -0.0593(12)
F6A 0.1158(17) 0.0557(11) 0.0603(11) 0.0045(9) -0.0351(11) -0.0137(11)
F7A 0.0777(14) 0.0651(12) 0.0791(13) -0.0243(10) 0.0004(11) -0.0120(11)
F8A 0.0688(13) 0.1054(17) 0.1184(18) -0.0467(14) 0.0299(13) -0.0535(13)
F9A 0.1191(19) 0.0974(17) 0.0622(13) -0.0237(11) -0.0196(12) -0.0376(14)
O1A 0.0486(11) 0.0522(12) 0.0496(11) 0.0148(9) 0.0008(9) -0.0209(9)
O2A 0.0547(12) 0.0580(12) 0.0304(10) 0.0049(9) 0.0028(8) -0.0131(10)
C1A 0.0353(14) 0.0454(15) 0.0387(14) 0.0133(12) -0.0056(11) -0.0099(11)
C2A 0.0346(13) 0.0354(13) 0.0286(12) 0.0056(9) -0.0037(10) -0.0111(10)
C3A 0.0357(13) 0.0366(13) 0.0414(14) 0.0081(11) -0.0099(11) -0.0126(11)
C4A 0.0400(15) 0.0428(15) 0.0547(17) 0.0140(12) -0.0126(12) -0.0148(12)
C5A 0.0516(18) 0.0486(17) 0.079(2) 0.0206(16) -0.0207(16) -0.0237(14)
C6A 0.069(2) 0.0446(17) 0.096(3) 0.0162(17) -0.040(2) -0.0292(16)
C7A 0.083(2) 0.0426(16) 0.0600(19) 0.0029(14) -0.0344(17) -0.0215(16)
C8A 0.0582(18) 0.0402(15) 0.0441(15) 0.0051(12) -0.0158(13) -0.0185(13)
C11A 0.0332(13) 0.0301(12) 0.0344(12) 0.0078(9) -0.0063(10) -0.0104(10)
C12A 0.0417(14) 0.0380(14) 0.0394(14) 0.0056(11) -0.0110(11) -0.0091(11)
C13A 0.0485(17) 0.0468(16) 0.0568(17) 0.0086(13) -0.0236(14) -0.0145(13)
C14A 0.0345(15) 0.0479(17) 0.076(2) 0.0169(15) -0.0171(14) -0.0115(13)
C15A 0.0389(15) 0.0424(16) 0.0642(19) 0.0042(13) 0.0000(14) -0.0040(12)
C16A 0.0394(14) 0.0382(14) 0.0444(15) 0.0024(11) -0.0054(12) -0.0098(11)
C21A 0.0300(13) 0.0515(16) 0.0360(13) 0.0058(11) -0.0024(10) -0.0074(11)
C22A 0.0280(12) 0.0343(13) 0.0283(12) 0.0031(9) -0.0034(9) -0.0056(10)
C23A 0.0288(12) 0.0278(11) 0.0274(11) 0.0024(9) -0.0044(9) -0.0076(9)
C24A 0.0308(12) 0.0381(13) 0.0340(13) 0.0028(10) -0.0059(10) -0.0086(10)
C25A 0.0451(15) 0.0483(15) 0.0291(13) 0.0031(11) -0.0113(11) -0.0120(12)
C26A 0.0478(16) 0.0517(16) 0.0267(12) 0.0023(11) -0.0005(11) -0.0142(13)
C27A 0.0341(13) 0.0441(14) 0.0363(13) 0.0027(11) 0.0002(11) -0.0146(11)
C28A 0.0318(12) 0.0315(12) 0.0296(12) 0.0022(9) -0.0051(10) -0.0091(10)
C31A 0.0354(13) 0.0348(13) 0.0265(12) 0.0019(9) -0.0046(10) -0.0050(10)
C32A 0.0601(18) 0.0373(14) 0.0304(13) -0.0013(10) -0.0072(12) -0.0020(13)
C33A 0.0608(18) 0.0343(14) 0.0409(15) 0.0014(11) 0.0080(13) -0.0078(13)
C34A 0.0477(16) 0.0530(17) 0.0446(15) -0.0013(13) 0.0006(13) -0.0176(14)
C35A 0.0477(17) 0.061(2) 0.0572(19) -0.0115(15) 0.0035(14) -0.0188(15)
F1X 0.087(2) 0.0519(15) 0.0403(13) 0.0040(10) -0.0256(14) -0.0399(15)
F2X 0.0308(11) 0.0472(12) 0.0797(19) 0.0123(11) -0.0105(11) -0.0177(9)
F1Y 0.124(10) 0.041(5) 0.037(5) -0.012(4) 0.019(5) -0.038(6)
F2Y 0.099(8) 0.069(6) 0.077(8) 0.019(5) -0.053(7) -0.056(6)
F3B 0.1224(17) 0.0483(10) 0.0805(13) 0.0103(9) -0.0403(12) -0.0550(11)
F4X 0.0602(14) 0.0389(12) 0.0569(15) -0.0076(10) 0.0196(12) -0.0014(10)
F5X 0.0693(17) 0.0615(15) 0.0448(14) -0.0047(11) 0.0141(13) 0.0066(13)
F4Y 0.034(4) 0.043(4) 0.060(5) -0.005(4) 0.013(4) -0.007(3)
F5Y 0.061(6) 0.123(10) 0.080(8) -0.025(8) 0.014(5) 0.026(6)
F6B 0.0794(12) 0.0561(10) 0.0615(11) 0.0152(8) -0.0326(9) -0.0356(9)
F7B 0.1144(19) 0.0961(18) 0.140(2) 0.0676(17) -0.0435(16) -0.0684(16)
F8X 0.084(2) 0.0470(15) 0.122(2) 0.0281(15) 0.0159(17) 0.0192(13)
F8Y 0.37(3) 0.22(2) 0.065(8) 0.022(10) 0.059(13) -0.18(2)
F9B 0.222(4) 0.127(2) 0.116(2) 0.0801(19) -0.094(2) -0.093(3)
O1B 0.0351(9) 0.0326(9) 0.0387(9) -0.0086(7) 0.0015(7) -0.0094(7)
O2B 0.0353(9) 0.0467(10) 0.0281(9) -0.0034(7) 0.0016(7) -0.0139(8)
C1B 0.0232(11) 0.0342(13) 0.0345(13) -0.0054(10) -0.0047(9) -0.0094(10)
C2B 0.0252(11) 0.0273(11) 0.0265(11) 0.0003(9) -0.0028(9) -0.0080(9)
C3B 0.0263(11) 0.0277(12) 0.0343(12) 0.0005(9) -0.0060(9) -0.0086(9)
C4B 0.0322(12) 0.0326(13) 0.0367(13) 0.0019(10) -0.0093(10) -0.0116(10)
C5B 0.0394(14) 0.0382(14) 0.0423(14) 0.0113(11) -0.0161(11) -0.0175(11)
C6B 0.0399(14) 0.0270(13) 0.0651(18) 0.0074(12) -0.0190(13) -0.0131(11)
C7B 0.0339(13) 0.0291(13) 0.0573(16) -0.0061(11) -0.0077(12) -0.0101(10)
C8B 0.0286(12) 0.0311(12) 0.0416(14) -0.0023(10) -0.0076(10) -0.0110(10)
C11B 0.0264(11) 0.0245(11) 0.0303(11) -0.0011(9) -0.0046(9) -0.0078(9)
C12B 0.0319(12) 0.0320(12) 0.0326(12) 0.0022(9) -0.0054(10) -0.0125(10)
C13B 0.0391(14) 0.0346(13) 0.0382(13) 0.0054(10) -0.0122(11) -0.0102(11)
C14B 0.0286(13) 0.0424(15) 0.0534(16) 0.0028(12) -0.0130(11) -0.0074(11)
C15B 0.0271(13) 0.0616(18) 0.0478(16) 0.0092(13) -0.0006(11) -0.0137(12)
C16B 0.0300(13) 0.0457(15) 0.0351(13) 0.0097(11) -0.0042(10) -0.0115(11)
C21B 0.0255(12) 0.0354(13) 0.0366(13) -0.0040(10) -0.0044(10) -0.0068(10)
C22B 0.0260(11) 0.0290(12) 0.0272(11) 0.0001(9) -0.0030(9) -0.0086(9)
C23B 0.0320(12) 0.0249(11) 0.0275(11) 0.0004(9) -0.0027(9) -0.0088(9)
C24B 0.0394(14) 0.0355(13) 0.0320(13) 0.0018(10) -0.0082(10) -0.0080(11)
C25B 0.0584(18) 0.0507(16) 0.0269(13) 0.0041(11) -0.0088(12) -0.0161(14)
C26B 0.0566(17) 0.0494(16) 0.0302(13) -0.0047(11) 0.0076(12) -0.0146(14)
C27B 0.0381(14) 0.0379(14) 0.0425(14) -0.0037(11) 0.0066(11) -0.0067(11)
C28B 0.0327(13) 0.0301(12) 0.0330(12) 0.0003(9) -0.0036(10) -0.0066(10)
C31B 0.0315(12) 0.0296(12) 0.0297(12) 0.0003(9) -0.0048(9) -0.0120(10)
C32B 0.0411(14) 0.0392(14) 0.0377(13) -0.0001(10) -0.0081(11) -0.0188(11)
C33X 0.045(2) 0.0314(19) 0.040(2) -0.0065(15) 0.0032(17) -0.0162(17)
C34X 0.043(3) 0.037(3) 0.041(2) 0.004(2) -0.001(2) -0.008(2)
C33Y 0.055(9) 0.030(7) 0.044(8) -0.009(6) -0.001(7) -0.025(7)
C34Y 0.023(8) 0.045(10) 0.071(13) -0.020(8) 0.005(8) -0.006(7)
C35B 0.068(2) 0.0481(18) 0.070(2) 0.0237(16) -0.0204(18) -0.0212(17)

loop_
_atom_type_symbol
_atom_type_description
_atom_type_scat_dispersion_real
_atom_type_scat_dispersion_imag
_atom_type_scat_source
C C 0.0033 0.0016 'International Tables Vol C Tables 4.2.6.8 and 6.1.1.4'
H H 0.0000 0.0000 'International Tables Vol C Tables 4.2.6.8 and 6.1.1.4'
O O 0.0106 0.0060 'International Tables Vol C Tables 4.2.6.8 and 6.1.1.4'
F F 0.0171 0.0103 'International Tables Vol C Tables 4.2.6.8 and 6.1.1.4'

loop_
_geom_angle_atom_site_label_1
_geom_angle_atom_site_label_2
_geom_angle_atom_site_label_3
_geom_angle
_geom_angle_site_symmetry_1
_geom_angle_site_symmetry_3
_geom_angle_publ_flag
C1A O1A C4A 108.72(19) . . ?
O2A C1A O1A 120.2(2) . . ?
O2A C1A C2A 129.7(2) . . ?
O1A C1A C2A 110.1(2) . . ?
C3A C2A C11A 112.3(2) . . ?
C3A C2A C1A 100.09(19) . . ?
C11A C2A C1A 107.02(19) . . ?
C3A C2A C22A 111.63(19) . . ?
C11A C2A C22A 115.71(18) . . ?
C1A C2A C22A 108.72(19) . . ?
C4A C3A C8A 117.7(2) . . ?
C4A C3A C2A 108.5(2) . . ?
C8A C3A C2A 133.9(2) . . ?
C5A C4A C3A 125.5(3) . . ?
C5A C4A O1A 122.3(3) . . ?
C3A C4A O1A 112.2(2) . . ?
C4A C5A C6A 116.0(3) . . ?
C4A C5A H5A 122.0 . . ?
C6A C5A H5A 122.0 . . ?
C5A C6A C7A 121.3(3) . . ?
C5A C6A H6A 119.4 . . ?
C7A C6A H6A 119.4 . . ?
C6A C7A C8A 121.0(3) . . ?
C6A C7A H7A 119.5 . . ?
C8A C7A H7A 119.5 . . ?
C3A C8A C7A 118.6(3) . . ?
C3A C8A H8A 120.7 . . ?
C7A C8A H8A 120.7 . . ?
C16A C11A C12A 117.6(2) . . ?
C16A C11A C2A 121.2(2) . . ?
C12A C11A C2A 121.2(2) . . ?
C13A C12A C11A 120.9(3) . . ?
C13A C12A H12A 119.6 . . ?
C11A C12A H12A 119.6 . . ?
C14A C13A C12A 120.9(3) . . ?
C14A C13A H13A 119.6 . . ?
C12A C13A H13A 119.6 . . ?
C13A C14A C15A 119.1(3) . . ?
C13A C14A H14A 120.4 . . ?
C15A C14A H14A 120.4 . . ?
C14A C15A C16A 120.5(3) . . ?
C14A C15A H15A 119.7 . . ?
C16A C15A H15A 119.7 . . ?
C15A C16A C11A 121.1(3) . . ?
C15A C16A H16A 119.5 . . ?
C11A C16A H16A 119.5 . . ?
C22A C21A H21A 109.5 . . ?
C22A C21A H21B 109.5 . . ?
H21A C21A H21B 109.5 . . ?
C22A C21A H21C 109.5 . . ?
H21A C21A H21C 109.5 . . ?
H21B C21A H21C 109.5 . . ?
C21A C22A C23A 111.67(19) . . ?
C21A C22A C31A 109.74(19) . . ?
C23A C22A C31A 109.80(19) . . ?
C21A C22A C2A 106.65(19) . . ?
C23A C22A C2A 109.84(18) . . ?
C31A C22A C2A 109.07(18) . . ?
C24A C23A C28A 117.7(2) . . ?
C24A C23A C22A 121.1(2) . . ?
C28A C23A C22A 121.2(2) . . ?
C25A C24A C23A 121.1(2) . . ?
C25A C24A H24A 119.5 . . ?
C23A C24A H24A 119.5 . . ?
C26A C25A C24A 120.3(2) . . ?
C26A C25A H25A 119.8 . . ?
C24A C25A H25A 119.8 . . ?
C25A C26A C27A 119.6(2) . . ?
C25A C26A H26A 120.2 . . ?
C27A C26A H26A 120.2 . . ?
C26A C27A C28A 120.2(2) . . ?
C26A C27A H27A 119.9 . . ?
C28A C27A H27A 119.9 . . ?
C27A C28A C23A 121.2(2) . . ?
C27A C28A H28A 119.4 . . ?
C23A C28A H28A 119.4 . . ?
C32A C31A C22A 116.6(2) . . ?
C32A C31A H31A 108.1 . . ?
C22A C31A H31A 108.1 . . ?
C32A C31A H31B 108.1 . . ?
C22A C31A H31B 108.1 . . ?
H31A C31A H31B 107.3 . . ?
F2A C32A F1A 105.0(2) . . ?
F2A C32A C31A 112.7(2) . . ?
F1A C32A C31A 111.9(2) . . ?
F2A C32A C33A 104.8(2) . . ?
F1A C32A C33A 106.6(2) . . ?
C31A C32A C33A 115.0(2) . . ?
F4A C33A F3A 107.9(2) . . ?
F4A C33A C34A 107.8(3) . . ?
F3A C33A C34A 107.5(2) . . ?
F4A C33A C32A 108.7(2) . . ?
F3A C33A C32A 108.6(2) . . ?
C34A C33A C32A 116.1(2) . . ?
F5A C34A F6A 106.9(2) . . ?
F5A C34A C33A 110.6(2) . . ?
F6A C34A C33A 108.1(2) . . ?
F5A C34A C35A 107.1(2) . . ?
F6A C34A C35A 107.9(2) . . ?
C33A C34A C35A 115.9(2) . . ?
F9A C35A F8A 109.5(3) . . ?
F9A C35A F7A 107.6(3) . . ?
F8A C35A F7A 108.9(3) . . ?
F9A C35A C34A 109.7(3) . . ?
F8A C35A C34A 110.0(2) . . ?
F7A C35A C34A 111.2(3) . . ?
C1B O1B C8B 108.24(17) . . ?
O2B C1B O1B 119.8(2) . . ?
O2B C1B C2B 129.8(2) . . ?
O1B C1B C2B 110.32(18) . . ?
C3B C2B C11B 111.49(17) . . ?
C3B C2B C1B 100.17(17) . . ?
C11B C2B C1B 106.54(17) . . ?
C3B C2B C22B 112.00(17) . . ?
C11B C2B C22B 116.49(17) . . ?
C1B C2B C22B 108.67(17) . . ?
C8B C3B C4B 117.9(2) . . ?
C8B C3B C2B 108.31(19) . . ?
C4B C3B C2B 133.8(2) . . ?
C3B C4B C5B 118.9(2) . . ?
C3B C4B H4B 120.6 . . ?
C5B C4B H4B 120.6 . . ?
C6B C5B C4B 121.1(2) . . ?
C6B C5B H5B 119.4 . . ?
C4B C5B H5B 119.4 . . ?
C7B C6B C5B 120.9(2) . . ?
C7B C6B H6B 119.6 . . ?
C5B C6B H6B 119.6 . . ?
C8B C7B C6B 116.7(2) . . ?
C8B C7B H7B 121.6 . . ?
C6B C7B H7B 121.6 . . ?
C7B C8B C3B 124.5(2) . . ?
C7B C8B O1B 122.8(2) . . ?
C3B C8B O1B 112.7(2) . . ?
C16B C11B C12B 117.6(2) . . ?
C16B C11B C2B 121.2(2) . . ?
C12B C11B C2B 121.20(19) . . ?
C13B C12B C11B 121.1(2) . . ?
C13B C12B H12B 119.5 . . ?
C11B C12B H12B 119.5 . . ?
C14B C13B C12B 120.7(2) . . ?
C14B C13B H13B 119.7 . . ?
C12B C13B H13B 119.7 . . ?
C13B C14B C15B 118.9(2) . . ?
C13B C14B H14B 120.5 . . ?
C15B C14B H14B 120.5 . . ?
C14B C15B C16B 120.8(2) . . ?
C14B C15B H15B 119.6 . . ?
C16B C15B H15B 119.6 . . ?
C15B C16B C11B 120.9(2) . . ?
C15B C16B H16B 119.6 . . ?
C11B C16B H16B 119.6 . . ?
C22B C21B H21D 109.5 . . ?
C22B C21B H21E 109.5 . . ?
H21D C21B H21E 109.5 . . ?
C22B C21B H21F 109.5 . . ?
H21D C21B H21F 109.5 . . ?
H21E C21B H21F 109.5 . . ?
C21B C22B C23B 112.17(18) . . ?
C21B C22B C31B 109.89(18) . . ?
C23B C22B C31B 109.15(18) . . ?
C21B C22B C2B 106.66(17) . . ?
C23B C22B C2B 110.14(17) . . ?
C31B C22B C2B 108.76(17) . . ?
C24B C23B C28B 117.7(2) . . ?
C24B C23B C22B 121.1(2) . . ?
C28B C23B C22B 121.1(2) . . ?
C25B C24B C23B 120.8(2) . . ?
C25B C24B H24B 119.6 . . ?
C23B C24B H24B 119.6 . . ?
C26B C25B C24B 120.5(2) . . ?
C26B C25B H25B 119.7 . . ?
C24B C25B H25B 119.7 . . ?
C25B C26B C27B 119.6(2) . . ?
C25B C26B H26B 120.2 . . ?
C27B C26B H26B 120.2 . . ?
C26B C27B C28B 120.2(2) . . ?
C26B C27B H27B 119.9 . . ?
C28B C27B H27B 119.9 . . ?
C27B C28B C23B 121.1(2) . . ?
C27B C28B H28B 119.5 . . ?
C23B C28B H28B 119.5 . . ?
C32B C31B C22B 116.84(19) . . ?
C32B C31B H31C 108.1 . . ?
C22B C31B H31C 108.1 . . ?
C32B C31B H31D 108.1 . . ?
C22B C31B H31D 108.1 . . ?
H31C C31B H31D 107.3 . . ?
F1X C32B F2X 104.3(2) . . ?
F2Y C32B F1Y 101.8(7) . . ?
F2Y C32B C31B 119.7(4) . . ?
F1X C32B C31B 114.5(2) . . ?
F2X C32B C31B 109.4(2) . . ?
F1Y C32B C31B 105.2(4) . . ?
F1X C32B C33X 106.1(2) . . ?
F2X C32B C33X 105.5(2) . . ?
C31B C32B C33X 116.1(2) . . ?
F2Y C32B C33Y 107.6(7) . . ?
F1Y C32B C33Y 101.5(5) . . ?
C31B C32B C33Y 118.0(4) . . ?
F4X C33X F3B 111.2(3) . . ?
F4X C33X C32B 107.3(3) . . ?
F3B C33X C32B 107.2(3) . . ?
F4X C33X C34X 107.6(3) . . ?
F3B C33X C34X 105.8(3) . . ?
C32B C33X C34X 117.8(3) . . ?
F6B C34X F5X 107.5(4) . . ?
F6B C34X C35B 107.8(3) . . ?
F5X C34X C35B 105.7(4) . . ?
F6B C34X C33X 108.3(3) . . ?
F5X C34X C33X 109.5(4) . . ?
C35B C34X C33X 117.7(4) . . ?
F4Y C33Y F3B 123.7(9) . . ?
F4Y C33Y C32B 103.0(8) . . ?
F3B C33Y C32B 104.8(7) . . ?
F4Y C33Y C34Y 107.2(10) . . ?
F3B C33Y C34Y 98.2(8) . . ?
C32B C33Y C34Y 121.6(12) . . ?
F5Y C34Y F6B 107.3(12) . . ?
F5Y C34Y C35B 101.2(12) . . ?
F6B C34Y C35B 109.0(12) . . ?
F5Y C34Y C33Y 108.6(13) . . ?
F6B C34Y C33Y 111.0(11) . . ?
C35B C34Y C33Y 118.8(11) . . ?
F9B C35B F7B 113.9(3) . . ?
F9B C35B F8X 99.6(3) . . ?
F7B C35B F8X 103.0(3) . . ?
F9B C35B C34Y 121.8(6) . . ?
F7B C35B C34Y 120.5(6) . . ?
F9B C35B C34X 114.6(3) . . ?
F7B C35B C34X 114.9(3) . . ?
F8X C35B C34X 108.6(3) . . ?
F9B C35B F8Y 77.5(5) . . ?
F7B C35B F8Y 74.2(5) . . ?
C34Y C35B F8Y 98.5(6) . . ?

loop_
_geom_bond_atom_site_label_1
_geom_bond_atom_site_label_2
_geom_bond_distance
_geom_bond_site_symmetry_2
_geom_bond_publ_flag
F1A C32A 1.365(3) . ?
F2A C32A 1.354(3) . ?
F3A C33A 1.355(3) . ?
F4A C33A 1.339(3) . ?
F5A C34A 1.332(3) . ?
F6A C34A 1.339(3) . ?
F7A C35A 1.312(4) . ?
F8A C35A 1.311(3) . ?
F9A C35A 1.304(4) . ?
O1A C1A 1.370(3) . ?
O1A C4A 1.396(3) . ?
O2A C1A 1.190(3) . ?
C1A C2A 1.556(3) . ?
C2A C3A 1.523(3) . ?
C2A C11A 1.544(3) . ?
C2A C22A 1.611(3) . ?
C3A C4A 1.384(4) . ?
C3A C8A 1.390(4) . ?
C4A C5A 1.366(4) . ?
C5A C6A 1.379(5) . ?
C5A H5A 0.9500 . ?
C6A C7A 1.389(5) . ?
C6A H6A 0.9500 . ?
C7A C8A 1.394(4) . ?
C7A H7A 0.9500 . ?
C8A H8A 0.9500 . ?
C11A C16A 1.392(4) . ?
C11A C12A 1.393(3) . ?
C12A C13A 1.385(4) . ?
C12A H12A 0.9500 . ?
C13A C14A 1.372(4) . ?
C13A H13A 0.9500 . ?
C14A C15A 1.376(4) . ?
C14A H14A 0.9500 . ?
C15A C16A 1.387(4) . ?
C15A H15A 0.9500 . ?
C16A H16A 0.9500 . ?
C21A C22A 1.537(3) . ?
C21A H21A 0.9800 . ?
C21A H21B 0.9800 . ?
C21A H21C 0.9800 . ?
C22A C23A 1.539(3) . ?
C22A C31A 1.548(3) . ?
C23A C24A 1.390(3) . ?
C23A C28A 1.396(3) . ?
C24A C25A 1.386(3) . ?
C24A H24A 0.9500 . ?
C25A C26A 1.378(4) . ?
C25A H25A 0.9500 . ?
C26A C27A 1.380(4) . ?
C26A H26A 0.9500 . ?
C27A C28A 1.382(3) . ?
C27A H27A 0.9500 . ?
C28A H28A 0.9500 . ?
C31A C32A 1.512(3) . ?
C31A H31A 0.9900 . ?
C31A H31B 0.9900 . ?
C32A C33A 1.540(4) . ?
C33A C34A 1.534(4) . ?
C34A C35A 1.540(4) . ?
F1X C32B 1.347(3) . ?
F2X C32B 1.390(3) . ?
F1Y C32B 1.450(8) . ?
F2Y C32B 1.336(8) . ?
F3B C33X 1.372(4) . ?
F3B C33Y 1.412(9) . ?
F4X C33X 1.347(4) . ?
F5X C34X 1.335(5) . ?
F4Y C33Y 1.363(11) . ?
F5Y C34Y 1.350(13) . ?
F6B C34X 1.333(5) . ?
F6B C34Y 1.372(13) . ?
F7B C35B 1.276(4) . ?
F8X C35B 1.356(4) . ?
F8Y C35B 1.728(11) . ?
F9B C35B 1.257(4) . ?
O1B C1B 1.379(3) . ?
O1B C8B 1.393(3) . ?
O2B C1B 1.194(3) . ?
C1B C2B 1.551(3) . ?
C2B C3B 1.524(3) . ?
C2B C11B 1.550(3) . ?
C2B C22B 1.608(3) . ?
C3B C8B 1.383(3) . ?
C3B C4B 1.392(3) . ?
C4B C5B 1.394(3) . ?
C4B H4B 0.9500 . ?
C5B C6B 1.387(4) . ?
C5B H5B 0.9500 . ?
C6B C7B 1.381(4) . ?
C6B H6B 0.9500 . ?
C7B C8B 1.377(3) . ?
C7B H7B 0.9500 . ?
C11B C16B 1.389(3) . ?
C11B C12B 1.397(3) . ?
C12B C13B 1.382(3) . ?
C12B H12B 0.9500 . ?
C13B C14B 1.377(4) . ?
C13B H13B 0.9500 . ?
C14B C15B 1.377(4) . ?
C14B H14B 0.9500 . ?
C15B C16B 1.388(3) . ?
C15B H15B 0.9500 . ?
C16B H16B 0.9500 . ?
C21B C22B 1.537(3) . ?
C21B H21D 0.9800 . ?
C21B H21E 0.9800 . ?
C21B H21F 0.9800 . ?
C22B C23B 1.540(3) . ?
C22B C31B 1.552(3) . ?
C23B C24B 1.393(3) . ?
C23B C28B 1.397(3) . ?
C24B C25B 1.390(3) . ?
C24B H24B 0.9500 . ?
C25B C26B 1.372(4) . ?
C25B H25B 0.9500 . ?
C26B C27B 1.382(4) . ?
C26B H26B 0.9500 . ?
C27B C28B 1.384(3) . ?
C27B H27B 0.9500 . ?
C28B H28B 0.9500 . ?
C31B C32B 1.501(3) . ?
C31B H31C 0.9900 . ?
C31B H31D 0.9900 . ?
C32B C33X 1.524(4) . ?
C32B C33Y 1.529(11) . ?
C33X C34X 1.535(6) . ?
C34X C35B 1.521(6) . ?
C33Y C34Y 1.530(16) . ?
C34Y C35B 1.46(2) . ?

loop_
_geom_torsion_atom_site_label_1
_geom_torsion_atom_site_label_2
_geom_torsion_atom_site_label_3
_geom_torsion_atom_site_label_4
_geom_torsion
_geom_torsion_site_symmetry_1
_geom_torsion_site_symmetry_2
_geom_torsion_site_symmetry_3
_geom_torsion_site_symmetry_4
_geom_torsion_publ_flag
C4A O1A C1A O2A -173.8(2) . . . . ?
C4A O1A C1A C2A 5.9(3) . . . . ?
O2A C1A C2A C3A 173.2(3) . . . . ?
O1A C1A C2A C3A -6.5(2) . . . . ?
O2A C1A C2A C11A -69.6(3) . . . . ?
O1A C1A C2A C11A 110.8(2) . . . . ?
O2A C1A C2A C22A 56.1(3) . . . . ?
O1A C1A C2A C22A -123.6(2) . . . . ?
C11A C2A C3A C4A -108.5(2) . . . . ?
C1A C2A C3A C4A 4.7(3) . . . . ?
C22A C2A C3A C4A 119.6(2) . . . . ?
C11A C2A C3A C8A 72.2(3) . . . . ?
C1A C2A C3A C8A -174.6(3) . . . . ?
C22A C2A C3A C8A -59.7(4) . . . . ?
C8A C3A C4A C5A -0.6(4) . . . . ?
C2A C3A C4A C5A 179.9(3) . . . . ?
C8A C3A C4A O1A 177.8(2) . . . . ?
C2A C3A C4A O1A -1.7(3) . . . . ?
C1A O1A C4A C5A 175.7(3) . . . . ?
C1A O1A C4A C3A -2.7(3) . . . . ?
C3A C4A C5A C6A 0.9(4) . . . . ?
O1A C4A C5A C6A -177.3(3) . . . . ?
C4A C5A C6A C7A -0.5(5) . . . . ?
C5A C6A C7A C8A -0.2(5) . . . . ?
C4A C3A C8A C7A -0.2(4) . . . . ?
C2A C3A C8A C7A 179.1(3) . . . . ?
C6A C7A C8A C3A 0.6(5) . . . . ?
C3A C2A C11A C16A -31.4(3) . . . . ?
C1A C2A C11A C16A -140.3(2) . . . . ?
C22A C2A C11A C16A 98.4(3) . . . . ?
C3A C2A C11A C12A 148.1(2) . . . . ?
C1A C2A C11A C12A 39.2(3) . . . . ?
C22A C2A C11A C12A -82.1(3) . . . . ?
C16A C11A C12A C13A -0.5(4) . . . . ?
C2A C11A C12A C13A 180.0(2) . . . . ?
C11A C12A C13A C14A -0.4(4) . . . . ?
C12A C13A C14A C15A 0.9(4) . . . . ?
C13A C14A C15A C16A -0.5(4) . . . . ?
C14A C15A C16A C11A -0.4(4) . . . . ?
C12A C11A C16A C15A 0.8(4) . . . . ?
C2A C11A C16A C15A -179.6(2) . . . . ?
C3A C2A C22A C21A -60.9(2) . . . . ?
C11A C2A C22A C21A 169.0(2) . . . . ?
C1A C2A C22A C21A 48.5(2) . . . . ?
C3A C2A C22A C23A 60.2(2) . . . . ?
C11A C2A C22A C23A -69.9(2) . . . . ?
C1A C2A C22A C23A 169.71(19) . . . . ?
C3A C2A C22A C31A -179.39(19) . . . . ?
C11A C2A C22A C31A 50.5(3) . . . . ?
C1A C2A C22A C31A -69.9(2) . . . . ?
C21A C22A C23A C24A 6.7(3) . . . . ?
C31A C22A C23A C24A 128.7(2) . . . . ?
C2A C22A C23A C24A -111.4(2) . . . . ?
C21A C22A C23A C28A -171.5(2) . . . . ?
C31A C22A C23A C28A -49.5(3) . . . . ?
C2A C22A C23A C28A 70.4(3) . . . . ?
C28A C23A C24A C25A 0.2(3) . . . . ?
C22A C23A C24A C25A -178.1(2) . . . . ?
C23A C24A C25A C26A -1.1(4) . . . . ?
C24A C25A C26A C27A 0.7(4) . . . . ?
C25A C26A C27A C28A 0.6(4) . . . . ?
C26A C27A C28A C23A -1.6(4) . . . . ?
C24A C23A C28A C27A 1.2(3) . . . . ?
C22A C23A C28A C27A 179.4(2) . . . . ?
C21A C22A C31A C32A 57.3(3) . . . . ?
C23A C22A C31A C32A -65.8(3) . . . . ?
C2A C22A C31A C32A 173.8(2) . . . . ?
C22A C31A C32A F2A 48.2(3) . . . . ?
C22A C31A C32A F1A -69.9(3) . . . . ?
C22A C31A C32A C33A 168.3(2) . . . . ?
F2A C32A C33A F4A 61.3(3) . . . . ?
F1A C32A C33A F4A 172.4(2) . . . . ?
C31A C32A C33A F4A -63.0(3) . . . . ?
F2A C32A C33A F3A -55.8(3) . . . . ?
F1A C32A C33A F3A 55.2(3) . . . . ?
C31A C32A C33A F3A 179.8(2) . . . . ?
F2A C32A C33A C34A -177.1(2) . . . . ?
F1A C32A C33A C34A -66.0(3) . . . . ?
C31A C32A C33A C34A 58.6(3) . . . . ?
F4A C33A C34A F5A 163.6(2) . . . . ?
F3A C33A C34A F5A -80.2(3) . . . . ?
C32A C33A C34A F5A 41.6(3) . . . . ?
F4A C33A C34A F6A 46.9(3) . . . . ?
F3A C33A C34A F6A 163.1(2) . . . . ?
C32A C33A C34A F6A -75.1(3) . . . . ?
F4A C33A C34A C35A -74.2(3) . . . . ?
F3A C33A C34A C35A 41.9(3) . . . . ?
C32A C33A C34A C35A 163.7(2) . . . . ?
F5A C34A C35A F9A -67.1(3) . . . . ?
F6A C34A C35A F9A 47.6(3) . . . . ?
C33A C34A C35A F9A 168.9(3) . . . . ?
F5A C34A C35A F8A 172.4(3) . . . . ?
F6A C34A C35A F8A -72.9(3) . . . . ?
C33A C34A C35A F8A 48.4(4) . . . . ?
F5A C34A C35A F7A 51.7(3) . . . . ?
F6A C34A C35A F7A 166.5(2) . . . . ?
C33A C34A C35A F7A -72.3(3) . . . . ?
C8B O1B C1B O2B -177.1(2) . . . . ?
C8B O1B C1B C2B 3.7(2) . . . . ?
O2B C1B C2B C3B 175.9(2) . . . . ?
O1B C1B C2B C3B -5.0(2) . . . . ?
O2B C1B C2B C11B -67.9(3) . . . . ?
O1B C1B C2B C11B 111.25(19) . . . . ?
O2B C1B C2B C22B 58.4(3) . . . . ?
O1B C1B C2B C22B -122.49(18) . . . . ?
C11B C2B C3B C8B -108.0(2) . . . . ?
C1B C2B C3B C8B 4.4(2) . . . . ?
C22B C2B C3B C8B 119.4(2) . . . . ?
C11B C2B C3B C4B 70.6(3) . . . . ?
C1B C2B C3B C4B -177.0(2) . . . . ?
C22B C2B C3B C4B -61.9(3) . . . . ?
C8B C3B C4B C5B 1.3(3) . . . . ?
C2B C3B C4B C5B -177.2(2) . . . . ?
C3B C4B C5B C6B -0.8(4) . . . . ?
C4B C5B C6B C7B -0.2(4) . . . . ?
C5B C6B C7B C8B 0.7(4) . . . . ?
C6B C7B C8B C3B -0.2(4) . . . . ?
C6B C7B C8B O1B -179.4(2) . . . . ?
C4B C3B C8B C7B -0.8(4) . . . . ?
C2B C3B C8B C7B 178.0(2) . . . . ?
C4B C3B C8B O1B 178.46(19) . . . . ?
C2B C3B C8B O1B -2.7(3) . . . . ?
C1B O1B C8B C7B 178.6(2) . . . . ?
C1B O1B C8B C3B -0.7(3) . . . . ?
C3B C2B C11B C16B -29.6(3) . . . . ?
C1B C2B C11B C16B -137.9(2) . . . . ?
C22B C2B C11B C16B 100.7(2) . . . . ?
C3B C2B C11B C12B 148.7(2) . . . . ?
C1B C2B C11B C12B 40.4(3) . . . . ?
C22B C2B C11B C12B -81.0(3) . . . . ?
C16B C11B C12B C13B -0.8(3) . . . . ?
C2B C11B C12B C13B -179.2(2) . . . . ?
C11B C12B C13B C14B 0.1(4) . . . . ?
C12B C13B C14B C15B 0.2(4) . . . . ?
C13B C14B C15B C16B 0.3(4) . . . . ?
C14B C15B C16B C11B -1.1(4) . . . . ?
C12B C11B C16B C15B 1.3(4) . . . . ?
C2B C11B C16B C15B 179.7(2) . . . . ?
C3B C2B C22B C21B -60.9(2) . . . . ?
C11B C2B C22B C21B 169.08(18) . . . . ?
C1B C2B C22B C21B 48.8(2) . . . . ?
C3B C2B C22B C23B 61.0(2) . . . . ?
C11B C2B C22B C23B -69.0(2) . . . . ?
C1B C2B C22B C23B 170.77(17) . . . . ?
C3B C2B C22B C31B -179.39(17) . . . . ?
C11B C2B C22B C31B 50.6(2) . . . . ?
C1B C2B C22B C31B -69.7(2) . . . . ?
C21B C22B C23B C24B 4.4(3) . . . . ?
C31B C22B C23B C24B 126.4(2) . . . . ?
C2B C22B C23B C24B -114.3(2) . . . . ?
C21B C22B C23B C28B -172.6(2) . . . . ?
C31B C22B C23B C28B -50.6(3) . . . . ?
C2B C22B C23B C28B 68.7(3) . . . . ?
C28B C23B C24B C25B 1.7(4) . . . . ?
C22B C23B C24B C25B -175.4(2) . . . . ?
C23B C24B C25B C26B -1.5(4) . . . . ?
C24B C25B C26B C27B -0.3(4) . . . . ?
C25B C26B C27B C28B 1.8(4) . . . . ?
C26B C27B C28B C23B -1.5(4) . . . . ?
C24B C23B C28B C27B -0.2(3) . . . . ?
C22B C23B C28B C27B 176.9(2) . . . . ?
C21B C22B C31B C32B 58.1(3) . . . . ?
C23B C22B C31B C32B -65.3(3) . . . . ?
C2B C22B C31B C32B 174.50(19) . . . . ?
C22B C31B C32B F2Y -31.2(8) . . . . ?
C22B C31B C32B F1X 36.3(3) . . . . ?
C22B C31B C32B F2X -80.3(3) . . . . ?
C22B C31B C32B F1Y 82.4(6) . . . . ?
C22B C31B C32B C33X 160.4(2) . . . . ?
C22B C31B C32B C33Y -165.4(5) . . . . ?
F1X C32B C33X F4X 59.3(3) . . . . ?
F2X C32B C33X F4X 169.6(3) . . . . ?
C31B C32B C33X F4X -69.1(3) . . . . ?
F1X C32B C33X F3B -60.2(3) . . . . ?
F2X C32B C33X F3B 50.1(3) . . . . ?
C31B C32B C33X F3B 171.4(2) . . . . ?
F1X C32B C33X C34X -179.2(3) . . . . ?
F2X C32B C33X C34X -68.9(4) . . . . ?
C31B C32B C33X C34X 52.4(4) . . . . ?
F4X C33X C34X F6B 50.6(4) . . . . ?
F3B C33X C34X F6B 169.5(3) . . . . ?
C32B C33X C34X F6B -70.8(4) . . . . ?
F4X C33X C34X F5X 167.5(3) . . . . ?
F3B C33X C34X F5X -73.6(4) . . . . ?
C32B C33X C34X F5X 46.1(5) . . . . ?
F4X C33X C34X C35B -71.9(4) . . . . ?
F3B C33X C34X C35B 47.0(5) . . . . ?
C32B C33X C34X C35B 166.7(3) . . . . ?
F2Y C32B C33Y F4Y -68.6(9) . . . . ?
F1Y C32B C33Y F4Y -175.2(8) . . . . ?
C31B C32B C33Y F4Y 70.6(9) . . . . ?
F2Y C32B C33Y F3B 61.9(9) . . . . ?
F1Y C32B C33Y F3B -44.7(9) . . . . ?
C31B C32B C33Y F3B -158.9(5) . . . . ?
F2Y C32B C33Y C34Y 171.5(9) . . . . ?
F1Y C32B C33Y C34Y 65.0(10) . . . . ?
C31B C32B C33Y C34Y -49.3(10) . . . . ?
F4Y C33Y C34Y F5Y 179.6(12) . . . . ?
F3B C33Y C34Y F5Y 50.5(15) . . . . ?
C32B C33Y C34Y F5Y -62.6(15) . . . . ?
F4Y C33Y C34Y F6B -62.7(15) . . . . ?
F3B C33Y C34Y F6B 168.2(10) . . . . ?
C32B C33Y C34Y F6B 55.1(14) . . . . ?
F4Y C33Y C34Y C35B 64.9(11) . . . . ?
F3B C33Y C34Y C35B -64.2(11) . . . . ?
C32B C33Y C34Y C35B -177.3(7) . . . . ?
F5Y C34Y C35B F9B 107.7(9) . . . . ?
F6B C34Y C35B F9B -5.1(11) . . . . ?
C33Y C34Y C35B F9B -133.6(8) . . . . ?
F5Y C34Y C35B F7B -95.2(10) . . . . ?
F6B C34Y C35B F7B 152.0(6) . . . . ?
C33Y C34Y C35B F7B 23.5(11) . . . . ?
F5Y C34Y C35B F8Y -171.8(9) . . . . ?
F6B C34Y C35B F8Y 75.4(9) . . . . ?
C33Y C34Y C35B F8Y -53.1(10) . . . . ?
F6B C34X C35B F9B 39.2(5) . . . . ?
F5X C34X C35B F9B -75.4(5) . . . . ?
C33X C34X C35B F9B 162.0(4) . . . . ?
F6B C34X C35B F7B 174.0(3) . . . . ?
F5X C34X C35B F7B 59.4(5) . . . . ?
C33X C34X C35B F7B -63.2(5) . . . . ?
F6B C34X C35B F8X -71.2(4) . . . . ?
F5X C34X C35B F8X 174.2(3) . . . . ?
C33X C34X C35B F8X 51.6(5) . . . . ?
